data_2021821
loop_
_publ_author_name
'Yamashita, Keishiro'
'Komatsu, Kazuki'
'Hattori, Takanori'
'Machida, Shinichi'
'Kagi, Hiroyuki'

_publ_section_title
;
 Crystal structure of a high-pressure phase of magnesium chloride
 hexahydrate determined by <i>in-situ</i> X-ray and neutron diffraction
 methods
;
_journal_coeditor_code LG3249
_journal_issue 12
_journal_name_full 'Acta Crystallographica Section C'
_journal_page_first
;
;
_journal_paper_doi 10.1107/S2053229619014670
_journal_volume 75
_journal_year 2019
_chemical_formula_iupac '[Mg Cl2 (D2 O)6]'
_chemical_formula_moiety 'Mg Cl2 6(D2 O)'
_chemical_formula_structural 'Mg Cl2 (D2O)6'
_chemical_formula_sum 'Cl2 D11.52 H0.48 Mg O6'
_chemical_formula_weight 214.89
_chemical_name_common 'Magnesium chloride hexadeuterate'
_chemical_name_systematic
;
Magnesium chloride hexadeuterate
;
_space_group_IT_number 2
_space_group_name_Hall '-P 1'
_space_group_name_H-M_alt 'P -1'
_symmetry_cell_setting triclinic
_symmetry_space_group_name_Hall '-P 1'
_symmetry_space_group_name_H-M 'P -1'
_audit_creation_method 'from EXP file using GSAS2CIF'
_cell_angle_alpha 86.454(4)
_cell_angle_beta 87.276(4)
_cell_angle_gamma 70.898(3)
_cell_formula_units_Z 1
_cell_length_a 5.89632(18)
_cell_length_b 6.0225(2)
_cell_length_c 6.0147(2)
_cell_measurement_temperature 298
_cell_volume 201.354(12)
_computing_structure_refinement GSAS
_diffrn_ambient_temperature 298
_diffrn_radiation_probe neutron
_diffrn_radiation_type neutron
_diffrn_source neutron
_exptl_absorpt_correction_T_max 0.97822
_exptl_absorpt_correction_T_min 0.80821
_exptl_absorpt_process_details
;   GSAS Absorption/surface roughness correction: function number 0
 Debye-Scherrer absorption correction
Term (= MU.r/wave) =     0.15189E-01
Correction is refined.
;
_exptl_crystal_colour Colorless
_exptl_crystal_density_diffrn 1.7776
_pd_block_id 2019-05-22T12:35|51420MC6HP|cif|
_pd_calc_method 'Rietveld Refinement'
_pd_instr_location
;
PLANET (BL11), Materials and Life Science Experimental Facility, J-PARC
Tokai, Ibaraki, Japan
;
_pd_meas_2theta_fixed 90.00
_pd_meas_number_of_points 3847
_pd_meas_scan_method tof
_pd_phase_name 'MgCl2 6D2O (II)'
_pd_prep_pressure 0.75
_pd_prep_temperature 298
_pd_proc_info_data_reduction
;
attenuation correction by a vanadium pellet in the high-P cell
;
_pd_proc_info_datetime 2019-05-22T12:35:19
_pd_proc_ls_background_function
;   GSAS Background function number 1 with 16 terms.
 Shifted Chebyshev function of 1st kind
      1:   4.716920E-02 2:  -5.156720E-03 3:   1.853470E-03 4:   8.037290E-04
      5:   1.794140E-03 6:  -1.514780E-03 7:  -5.851110E-04 8:   1.944230E-03
      9:  -6.441610E-0410:  -5.427010E-0411:  -1.207030E-0512:   4.135700E-04
     13:  -7.124380E-0414:  -2.079830E-0415:   1.328750E-0416:  -7.306510E-04
;
_pd_proc_ls_peak_cutoff 0.00200
_pd_proc_ls_profile_function
;
TOF Profile function number 3 with  21 terms
Profile coefficients for exponential pseudovoigt
convolution Von Dreele, 1990 (unpublished)
#1 (alp ) = 0.416418E+24 #2 (bet-0) = 0.017871 #3 (bet-1) = 0.935401
#4 (sig-0) = 0.0 #5 (sig-1  = 521.2 #6 (sig-2) = -1.8
#7 (gam-0) = 0.00 #8 (gam-1) = 21.81 #9 (gam-2) = 0.13
#10 (gsf) = 0.00 #11 (g1ec) = 0.00 #12 (g2ec ) = 0.00
#13 (rstr) = 0.000 #14 (rsta) = 0.000 #15 (rsca) = 0.000
#16 (L11) = 0.000 #17 (L22) = 0.000 #18 (L33) = 0.000
#19 (L12) = 0.000 #20 (L13) = 0.000 #21 (L23) = 0.000
Peak tails are ignored  where the intensity is below 0.0020 times the peak
Aniso. broadening axis   0.0   0.0   1.0
;
_pd_proc_ls_prof_R_factor 0.0279
_pd_proc_ls_prof_wR_expected 0.0120
_pd_proc_ls_prof_wR_factor 0.0331
_pd_proc_number_of_points 3847
_pd_spec_mounting
;
Aluminum cube in six-axis multi anvil press (ATSUHIME)
;
_pd_spec_mount_mode transmission
_pd_spec_shape cylinder
_pd_spec_size_axial 6
_pd_spec_size_equat 6
_pd_spec_size_thick 3
_refine_ls_goodness_of_fit_all 2.80
_refine_ls_hydrogen_treatment constr
_refine_ls_matrix_type full
_refine_ls_number_parameters 45
_refine_ls_number_restraints 12
_refine_ls_shift/su_max 0.04
_refine_ls_shift/su_mean 0.01
_cod_data_source_file lg3249sup1.cif
_cod_data_source_block MgCl2_6D2OII
_cod_original_cell_volume 201.356(9)
_cod_database_code 2021821

loop_
_symmetry_equiv_pos_site_id
_symmetry_equiv_pos_as_xyz
1 +x,+y,+z
-1 -x,-y,-z

loop_
_atom_site_type_symbol
_atom_site_label
_atom_site_fract_x
_atom_site_fract_y
_atom_site_fract_z
_atom_site_U_iso_or_equiv
_atom_site_thermal_displace_type
_atom_site_occupancy
Mg Mg1 0.0 0.0 0.0 0.012(3) Uiso 1.0
Cl Cl1 0.3176(7) 0.3184(7) 0.3959(6) 0.0093(8) Uiso 1.0
O O1 0.2561(17) 0.1529(17) 0.8901(15) 0.046(2) Uiso 1.0
O O2 0.1801(17) 0.7103(19) 0.8119(16) 0.046(2) Uiso 1.0
O O3 0.1914(13) 0.8613(17) 0.2790(16) 0.046(2) Uiso 1.0
D D1A 0.2609(14) 0.2082(14) 0.7463(16) 0.060(3) Uiso 0.960(8)
D D2A 0.3400(16) 0.6865(13) 0.7404(15) 0.060(3) Uiso 0.960(8)
D D3A 0.2567(14) 0.6918(17) 0.3022(15) 0.060(3) Uiso 0.960(8)
D D3B 0.3019(16) 0.9006(16) 0.3519(16) 0.060(3) Uiso 0.960(8)
D D1B 0.3004(15) 0.2458(19) 0.9846(14) 0.060(3) Uiso 0.960(8)
D D2B 0.0777(15) 0.6741(15) 0.7224(15) 0.060(3) Uiso 0.960(8)
H H1A 0.2609(14) 0.2082(14) 0.7463(16) 0.060(3) Uiso 0.040(8)
H H1B 0.3004(15) 0.2458(19) 0.9846(14) 0.060(3) Uiso 0.040(8)
H H2A 0.3400(16) 0.6865(13) 0.7404(15) 0.060(3) Uiso 0.040(8)
H H2B 0.0777(15) 0.6741(15) 0.7225(15) 0.060(3) Uiso 0.040(8)
H H3A 0.2567(14) 0.6918(17) 0.3021(15) 0.060(3) Uiso 0.040(8)
H H3B 0.3019(16) 0.9006(16) 0.3519(16) 0.060(3) Uiso 0.040(8)

loop_
_atom_type_symbol
_atom_type_number_in_cell
_atom_type_scat_length_neutron
_atom_type_scat_source
Mg 1.0 0.5375 International_Tables_Vol_C
Cl 2.0 0.9577 International_Tables_Vol_C
O 6.0 0.5803 International_Tables_Vol_C
D 11.521 0.6671 International_Tables_Vol_C
H 0.479 -0.3739 International_Tables_Vol_C

loop_
_geom_angle_atom_site_label_1
_geom_angle_atom_site_label_2
_geom_angle_atom_site_label_3
_geom_angle_site_symmetry_1
_geom_angle_site_symmetry_3
_geom_angle
_geom_angle_publ_flag
O1 Mg1 O1 1_554 -1_556 180.0 n
O1 Mg1 O2 1_554 1_544 88.7(3) n
O1 Mg1 O2 1_554 -1_566 91.3(3) n
O1 Mg1 O3 1_554 1_545 90.4(4) n
O1 Mg1 O3 1_554 -1_565 89.6(4) n
O1 Mg1 O2 -1_556 1_544 91.3(3) n
O1 Mg1 O2 -1_556 -1_566 88.7(3) n
O1 Mg1 O3 -1_556 1_545 89.6(4) n
O1 Mg1 O3 -1_556 -1_565 90.4(4) n
O2 Mg1 O2 1_544 -1_566 180.0 n
O2 Mg1 O3 1_544 1_545 93.7(4) n
O2 Mg1 O3 1_544 -1_565 86.3(4) n
O2 Mg1 O3 -1_566 1_545 86.3(4) n
O2 Mg1 O3 -1_566 -1_565 93.7(4) n
O3 Mg1 O3 1_545 -1_565 180.0 n
D1A Cl1 D2A 1_555 -1_666 123.0(4) n
D1A Cl1 D3A 1_555 1_555 120.1(4) n
D1A Cl1 H1A 1_555 1_555 0.0 n
D1A Cl1 H2A 1_555 -1_666 123.0(4) n
D1A Cl1 H3A 1_555 1_555 120.1(4) n
D2A Cl1 D3A -1_666 1_555 77.6(3) n
D2A Cl1 H1A -1_666 1_555 123.0(4) n
D2A Cl1 H2A -1_666 -1_666 0.0 n
D2A Cl1 H3A -1_666 1_555 77.6(3) n
D3A Cl1 H1A 1_555 1_555 120.1(4) n
D3A Cl1 H2A 1_555 -1_666 77.6(3) n
D3A Cl1 H3A 1_555 1_555 0.0 n
H1A Cl1 H2A 1_555 -1_666 123.0(4) n
H1A Cl1 H3A 1_555 1_555 120.1(4) n
H2A Cl1 H3A -1_666 1_555 77.6(3) n
Mg1 O1 D1A 1_556 1_555 120.9(10) n
Mg1 O1 D1B 1_556 1_555 119.1(10) n
Mg1 O1 H1A 1_556 1_555 120.9(10) n
Mg1 O1 H1B 1_556 1_555 119.1(10) n
D1A O1 D1B 1_555 1_555 110.4(13) n
D1A O1 H1A 1_555 1_555 0.0 n
D1A O1 H1B 1_555 1_555 110.4(13) n
D1B O1 H1A 1_555 1_555 110.4(13) n
D1B O1 H1B 1_555 1_555 0.0 n
H1A O1 H1B 1_555 1_555 110.4(13) n
Mg1 O2 D2A 1_566 1_555 123.3(9) n
Mg1 O2 D2B 1_566 1_555 111.4(10) n
Mg1 O2 H2A 1_566 1_555 123.3(9) n
Mg1 O2 H2B 1_566 1_555 111.4(10) n
D2A O2 D2B 1_555 1_555 112.6(13) n
D2A O2 H2A 1_555 1_555 0.0 n
D2A O2 H2B 1_555 1_555 112.6(13) n
D2B O2 H2A 1_555 1_555 112.6(13) n
D2B O2 H2B 1_555 1_555 0.0 n
H2A O2 H2B 1_555 1_555 112.6(13) n
Mg1 O3 D3A 1_565 1_555 119.1(10) n
Mg1 O3 D3B 1_565 1_555 133.1(12) n
Mg1 O3 H3A 1_565 1_555 119.1(10) n
Mg1 O3 H3B 1_565 1_555 133.1(12) n
D3A O3 D3B 1_555 1_555 98.6(11) n
D3A O3 H3A 1_555 1_555 0.0 n
D3A O3 H3B 1_555 1_555 98.6(11) n
D3B O3 H3A 1_555 1_555 98.6(11) n
D3B O3 H3B 1_555 1_555 0.0 n
H3A O3 H3B 1_555 1_555 98.6(11) n
Cl1 D1A O1 1_555 1_555 173.3(11) n
Cl1 D1A D1B 1_555 1_555 143.8(7) n
Cl1 D1A H1B 1_555 1_555 143.8(7) n
O1 D1A D1B 1_555 1_555 35.1(7) n
O1 D1A H1B 1_555 1_555 35.1(7) n
D1B D1A H1B 1_555 1_555 0.0 n
Cl1 D2A O2 -1_666 1_555 171.9(9) n
Cl1 D3A O3 1_555 1_555 165.7(10) n
Cl1 D3A D3B 1_555 1_555 146.3(7) n
Cl1 D3A H3B 1_555 1_555 146.3(7) n
O3 D3A D3B 1_555 1_555 38.9(6) n
O3 D3A H3B 1_555 1_555 38.9(6) n
D3B D3A H3B 1_555 1_555 0.0 n
O3 D3B D3A 1_555 1_555 42.5(7) n
O3 D3B H3A 1_555 1_555 42.5(7) n
D3A D3B H3A 1_555 1_555 0.0 n
O1 D1B D1A 1_555 1_555 34.5(7) n
O1 D1B H1A 1_555 1_555 34.5(7) n
D1A D1B H1A 1_555 1_555 0.0 n
Cl1 H1A O1 1_555 1_555 173.3(11) n
Cl1 H1A D1B 1_555 1_555 143.8(7) n
Cl1 H1A H1B 1_555 1_555 143.8(7) n
O1 H1A D1B 1_555 1_555 35.1(7) n
O1 H1A H1B 1_555 1_555 35.1(7) n
D1B H1A H1B 1_555 1_555 0.0 n
O1 H1B D1A 1_555 1_555 34.5(7) n
O1 H1B H1A 1_555 1_555 34.5(7) n
D1A H1B H1A 1_555 1_555 0.0 n
Cl1 H2A O2 -1_666 1_555 171.9(9) n
Cl1 H3A O3 1_555 1_555 165.7(10) n
Cl1 H3A D3B 1_555 1_555 146.3(7) n
Cl1 H3A H3B 1_555 1_555 146.3(7) n
O3 H3A D3B 1_555 1_555 38.9(6) n
O3 H3A H3B 1_555 1_555 38.9(6) n
D3B H3A H3B 1_555 1_555 0.0 n
O3 H3B D3A 1_555 1_555 42.5(7) n
O3 H3B H3A 1_555 1_555 42.5(7) n
D3A H3B H3A 1_555 1_555 0.0 n

loop_
_geom_bond_atom_site_label_1
_geom_bond_atom_site_label_2
_geom_bond_site_symmetry_2
_geom_bond_distance
_geom_bond_publ_flag
Mg1 O1 1_554 2.075(9) n
Mg1 O1 -1_556 2.075(9) n
Mg1 O2 1_544 2.090(10) n
Mg1 O2 -1_566 2.090(10) n
Mg1 O3 1_545 2.044(10) n
Mg1 O3 -1_565 2.044(10) n
Mg1 D1A 1_554 2.659(8) n
Mg1 D1A -1_556 2.659(8) n
Mg1 D2A 1_544 2.759(8) n
Mg1 D2A -1_566 2.759(8) n
Mg1 D3A 1_545 2.654(9) n
Mg1 D3A -1_565 2.654(9) n
Mg1 D3B 1_545 2.741(9) n
Mg1 D3B -1_565 2.741(9) n
Mg1 D1B 1_554 2.649(9) n
Mg1 D1B -1_556 2.649(9) n
Mg1 D2B 1_544 2.568(9) n
Mg1 D2B -1_566 2.568(9) n
Mg1 H1A 1_554 2.659(8) n
Mg1 H1A -1_556 2.659(8) n
Mg1 H1B 1_554 2.649(9) n
Mg1 H1B -1_556 2.649(9) n
Mg1 H2A 1_544 2.759(8) n
Mg1 H2A -1_566 2.759(8) n
Mg1 H2B 1_544 2.568(9) n
Mg1 H2B -1_566 2.568(9) n
Mg1 H3A 1_545 2.654(9) n
Mg1 H3A -1_565 2.654(9) n
Mg1 H3B 1_545 2.741(9) n
Mg1 H3B -1_565 2.741(9) n
Cl1 D1A 1_555 2.214(11) n
Cl1 D2A -1_666 2.134(10) n
Cl1 D3A 1_555 2.200(10) n
Cl1 D3B 1_545 2.578(11) n
Cl1 D1B 1_554 2.552(8) n
Cl1 D2B -1_566 2.455(10) n
Cl1 H1A 1_555 2.214(11) n
Cl1 H1B 1_554 2.552(8) n
Cl1 H2A -1_666 2.134(10) n
Cl1 H2B -1_566 2.455(10) n
Cl1 H3A 1_555 2.200(10) n
Cl1 H3B 1_545 2.578(11) n
O1 Mg1 1_556 2.075(9) n
O1 D1A 1_555 0.910(9) n
O1 D1B 1_555 0.923(9) n
O1 H1A 1_555 0.910(9) n
O1 H1B 1_555 0.923(9) n
O2 Mg1 1_566 2.090(10) n
O2 D2A 1_555 0.987(9) n
O2 D2B 1_555 0.913(10) n
O2 H2A 1_555 0.987(9) n
O2 H2B 1_555 0.913(10) n
O3 Mg1 1_565 2.044(10) n
O3 D3A 1_555 0.969(9) n
O3 D3B 1_555 0.902(10) n
O3 H3A 1_555 0.969(9) n
O3 H3B 1_555 0.902(10) n
D1A Mg1 1_556 2.659(8) n
D1A Cl1 1_555 2.214(11) n
D1A O1 1_555 0.910(9) n
D1A D1B 1_555 1.505(11) n
D1A H1B 1_555 1.505(11) n
D2A Mg1 1_566 2.759(8) n
D2A Cl1 -1_666 2.134(10) n
D2A O2 1_555 0.987(9) n
D2A D2B 1_555 1.582(11) n
D2A H2B 1_555 1.582(11) n
D3A Mg1 1_565 2.654(9) n
D3A Cl1 1_555 2.200(10) n
D3A O3 1_555 0.969(9) n
D3A D3B 1_555 1.420(12) n
D3A H3B 1_555 1.420(12) n
D3B Mg1 1_565 2.741(9) n
D3B Cl1 1_565 2.578(11) n
D3B O3 1_555 0.902(10) n
D3B D3A 1_555 1.420(12) n
D3B H3A 1_555 1.420(12) n
D1B Mg1 1_556 2.649(9) n
D1B Cl1 1_556 2.552(8) n
D1B O1 1_555 0.923(9) n
D1B D1A 1_555 1.505(11) n
D1B H1A 1_555 1.505(11) n
D2B Mg1 1_566 2.568(9) n
D2B Cl1 -1_566 2.455(10) n
D2B O2 1_555 0.913(10) n
D2B D2A 1_555 1.582(11) n
D2B H2A 1_555 1.582(11) n
H1A Mg1 1_556 2.659(8) n
H1A Cl1 1_555 2.214(11) n
H1A O1 1_555 0.910(9) n
H1A D1B 1_555 1.505(11) n
H1A H1B 1_555 1.505(11) n
H1B Mg1 1_556 2.649(9) n
H1B Cl1 1_556 2.552(8) n
H1B O1 1_555 0.923(9) n
H1B D1A 1_555 1.505(11) n
H1B H1A 1_555 1.505(11) n
H2A Mg1 1_566 2.759(8) n
H2A Cl1 -1_666 2.134(10) n
H2A O2 1_555 0.987(9) n
H2A D2B 1_555 1.582(11) n
H2A H2B 1_555 1.582(11) n
H2B Mg1 1_566 2.568(9) n
H2B Cl1 -1_566 2.455(10) n
H2B O2 1_555 0.913(10) n
H2B D2A 1_555 1.582(11) n
H2B H2A 1_555 1.582(11) n
H3A Mg1 1_565 2.654(9) n
H3A Cl1 1_555 2.200(10) n
H3A O3 1_555 0.969(9) n
H3A D3B 1_555 1.420(12) n
H3A H3B 1_555 1.420(12) n
H3B Mg1 1_565 2.741(9) n
H3B Cl1 1_565 2.578(11) n
H3B O3 1_555 0.902(10) n
H3B D3A 1_555 1.420(12) n
H3B H3A 1_555 1.420(12) n

_cod_database_fobs_code 2021821
